data_7245663
loop_
_publ_author_name
'Darii, Mariana'
'Mikosch, Annabel'
'van Leusen, Jan'
'Kravtsov, Victor Ch.'
'Dvornina, Elena G.'
'Clapco, Steliana T.'
'Ciloci, Alexandra'
'K\"ogerler, Paul'
'Baca, Svetlana G.'

_publ_section_title
;
 FeII/III and MnII complexes based on 2,4,6-tris(2-pyridyl)-triazine:
 synthesis, structures, magnetic and biological properties
;
_journal_issue 45
_journal_name_full 'RSC Advances'
_journal_page_first 29034
_journal_page_last 29047
_journal_paper_doi 10.1039/D2RA04868J
_journal_volume 12
_journal_year 2022
_chemical_formula_sum 'C23 H21 Cl2 Fe N6 O2'
_chemical_formula_weight 540.21
_space_group_crystal_system monoclinic
_space_group_IT_number 14
_space_group_name_Hall '-P 2ybc'
_space_group_name_H-M_alt 'P 1 21/c 1'
_atom_sites_solution_hydrogens geom
_audit_creation_method SHELXL-2013
_audit_update_record
;
2021-09-09 deposited with the CCDC.	2022-10-06 downloaded from the CCDC.
;
_cell_angle_alpha 90
_cell_angle_beta 93.392(3)
_cell_angle_gamma 90
_cell_formula_units_Z 4
_cell_length_a 9.2814(9)
_cell_length_b 15.3813(15)
_cell_length_c 15.9903(15)
_cell_measurement_reflns_used 1909
_cell_measurement_temperature 100(2)
_cell_measurement_theta_max 19.32
_cell_measurement_theta_min 2.55
_cell_volume 2278.8(4)
_computing_cell_refinement 'Bruker SAINT'
_computing_data_collection 'Bruker APEX2'
_computing_data_reduction 'Bruker SAINT'
_computing_molecular_graphics 'Bruker SHELXTL'
_computing_publication_material 'Bruker SHELXTL'
_computing_structure_refinement 'SHELXL-2013 (Sheldrick, 2013)'
_computing_structure_solution 'SHELXS-97 (Sheldrick, 2008)'
_diffrn_ambient_temperature 100(2)
_diffrn_measured_fraction_theta_full 0.973
_diffrn_measured_fraction_theta_max 1.000
_diffrn_measurement_device_type 'Bruker APEX-II CCD'
_diffrn_measurement_method '\f and \w scans'
_diffrn_radiation_type MoK\a
_diffrn_radiation_wavelength 0.71073
_diffrn_reflns_av_R_equivalents 0.1771
_diffrn_reflns_av_unetI/netI 0.1106
_diffrn_reflns_Laue_measured_fraction_full 0.973
_diffrn_reflns_Laue_measured_fraction_max 1.000
_diffrn_reflns_limit_h_max 11
_diffrn_reflns_limit_h_min -11
_diffrn_reflns_limit_k_max 18
_diffrn_reflns_limit_k_min -18
_diffrn_reflns_limit_l_max 19
_diffrn_reflns_limit_l_min -19
_diffrn_reflns_number 24615
_diffrn_reflns_point_group_measured_fraction_full 0.973
_diffrn_reflns_point_group_measured_fraction_max 1.000
_diffrn_reflns_theta_full 25.242
_diffrn_reflns_theta_max 25.026
_diffrn_reflns_theta_min 2.198
_exptl_absorpt_coefficient_mu 0.931
_exptl_absorpt_correction_type multi-scan
_exptl_absorpt_process_details sadabs
_exptl_crystal_colour yellow
_exptl_crystal_density_diffrn 1.575
_exptl_crystal_description block
_exptl_crystal_F_000 1108
_exptl_crystal_size_max 0.16
_exptl_crystal_size_mid 0.16
_exptl_crystal_size_min 0.11
_exptl_transmission_factor_max 0.7454
_exptl_transmission_factor_min 0.6536
_refine_diff_density_max 0.512
_refine_diff_density_min -0.587
_refine_diff_density_rms 0.088
_refine_ls_extinction_method none
_refine_ls_goodness_of_fit_ref 0.904
_refine_ls_hydrogen_treatment constr
_refine_ls_matrix_type full
_refine_ls_number_parameters 310
_refine_ls_number_reflns 4019
_refine_ls_number_restraints 0
_refine_ls_restrained_S_all 0.904
_refine_ls_R_factor_all 0.0693
_refine_ls_R_factor_gt 0.0440
_refine_ls_shift/su_max 0.000
_refine_ls_shift/su_mean 0.000
_refine_ls_structure_factor_coef Fsqd
_refine_ls_weighting_details
; 
 w=1/[\s^2^(Fo^2^)+(0.0007P)^2^] 
 where P=(Fo^2^+2Fc^2^)/3 
;
_refine_ls_weighting_scheme calc
_refine_ls_wR_factor_gt 0.0931
_refine_ls_wR_factor_ref 0.0999
_reflns_Friedel_coverage 0.000
_reflns_number_gt 2679
_reflns_number_total 4019
_reflns_threshold_expression 'I > 2\s(I)'
_cod_data_source_file d2ra04868j2.cif
_cod_data_source_block am474
_cod_original_sg_symbol_H-M 'P 21/c'
_cod_database_code 7245663
_shelx_space_group_comment
; 
The symmetry employed for this shelxl refinement is uniquely defined 
by the following loop, which should always be used as a source of 
symmetry information in preference to the above space-group names. 
They are only intended as comments. 
;
_shelxl_version_number 2013-2

loop_
_space_group_symop_operation_xyz
'x, y, z'
'-x, y+1/2, -z+1/2'
'-x, -y, -z'
'x, -y-1/2, z-1/2'

loop_
_atom_site_label
_atom_site_type_symbol
_atom_site_fract_x
_atom_site_fract_y
_atom_site_fract_z
_atom_site_U_iso_or_equiv
_atom_site_adp_type
_atom_site_occupancy
_atom_site_site_symmetry_order
_atom_site_calc_flag
_atom_site_refinement_flags_posn
_atom_site_refinement_flags_adp
_atom_site_refinement_flags_occupancy
_atom_site_disorder_assembly
_atom_site_disorder_group
Fe1 Fe 0.58226(6) 0.39906(4) 0.17712(3) 0.01913(17) Uani 1 1 d . . . . .
Cl1 Cl 0.71987(10) 0.36867(6) 0.06576(6) 0.0244(3) Uani 1 1 d . . . . .
Cl2 Cl 0.45792(10) 0.43193(6) 0.29635(6) 0.0238(3) Uani 1 1 d . . . . .
N1 N 0.6822(3) 0.28002(19) 0.24452(18) 0.0194(7) Uani 1 1 d . . . . .
N2 N 0.7705(3) 0.44010(19) 0.25406(18) 0.0169(7) Uani 1 1 d . . . . .
N3 N 0.6242(3) 0.54360(19) 0.15448(17) 0.0167(7) Uani 1 1 d . . . . .
N4 N 0.9554(3) 0.4066(2) 0.35695(18) 0.0202(7) Uani 1 1 d . . . . .
N5 N 0.9240(3) 0.55182(19) 0.30713(17) 0.0182(7) Uani 1 1 d . . . . .
N6 N 1.1828(3) 0.4578(2) 0.4615(2) 0.0360(9) Uani 1 1 d . . . . .
C1 C 0.6388(4) 0.1988(2) 0.2342(2) 0.0206(9) Uani 1 1 d . . . . .
H1 H 0.5589 0.1874 0.1959 0.025 Uiso 1 1 calc R U . . .
C2 C 0.7045(4) 0.1288(3) 0.2769(2) 0.0255(10) Uani 1 1 d . . . . .
H2 H 0.6726 0.0711 0.2660 0.031 Uiso 1 1 calc R U . . .
C3 C 0.8162(4) 0.1450(2) 0.3351(2) 0.0262(10) Uani 1 1 d . . . . .
H3 H 0.8598 0.0987 0.3668 0.031 Uiso 1 1 calc R U . . .
C4 C 0.8642(4) 0.2288(2) 0.3470(2) 0.0222(9) Uani 1 1 d . . . . .
H4 H 0.9419 0.2418 0.3863 0.027 Uiso 1 1 calc R U . . .
C5 C 0.7962(4) 0.2935(2) 0.3000(2) 0.0188(9) Uani 1 1 d . . . . .
C6 C 0.8445(4) 0.3839(2) 0.3051(2) 0.0186(9) Uani 1 1 d . . . . .
C7 C 0.9912(4) 0.4906(3) 0.3556(2) 0.0200(9) Uani 1 1 d . . . . .
C8 C 1.1154(4) 0.5207(3) 0.4119(2) 0.0214(9) Uani 1 1 d . . . . .
C9 C 1.1538(4) 0.6050(2) 0.4113(2) 0.0158(8) Uani 1 1 d . . . . .
H9 H 1.1033 0.6454 0.3754 0.019 Uiso 1 1 calc R U . . .
C10 C 1.2660(4) 0.6309(3) 0.4631(2) 0.0332(11) Uani 1 1 d . . . . .
H10 H 1.2948 0.6902 0.4634 0.040 Uiso 1 1 calc R U . . .
C11 C 1.3383(4) 0.5732(3) 0.5149(2) 0.0340(11) Uani 1 1 d . . . . .
H11 H 1.4171 0.5916 0.5513 0.041 Uiso 1 1 calc R U . . .
C12 C 1.2946(4) 0.4882(3) 0.5131(2) 0.0334(11) Uani 1 1 d . . . . .
H12 H 1.3445 0.4481 0.5497 0.040 Uiso 1 1 calc R U . . .
C13 C 0.8134(4) 0.5219(2) 0.2582(2) 0.0179(9) Uani 1 1 d . . . . .
C14 C 0.7303(4) 0.5826(2) 0.2026(2) 0.0162(9) Uani 1 1 d . . . . .
C15 C 0.7604(4) 0.6695(2) 0.1997(2) 0.0211(9) Uani 1 1 d . . . . .
H15 H 0.8363 0.6936 0.2348 0.025 Uiso 1 1 calc R U . . .
C16 C 0.6780(4) 0.7223(3) 0.1445(2) 0.0243(10) Uani 1 1 d . . . . .
H16 H 0.6936 0.7832 0.1422 0.029 Uiso 1 1 calc R U . . .
C17 C 0.5728(4) 0.6825(2) 0.0933(2) 0.0228(9) Uani 1 1 d . . . . .
H17 H 0.5165 0.7160 0.0536 0.027 Uiso 1 1 calc R U . . .
C18 C 0.5491(4) 0.5940(2) 0.0995(2) 0.0190(9) Uani 1 1 d . . . . .
H18 H 0.4767 0.5680 0.0632 0.023 Uiso 1 1 calc R U . . .
C19 C 0.3423(4) 0.3613(3) 0.1108(2) 0.0210(9) Uani 1 1 d . . . . .
C20 C 0.1807(4) 0.3468(2) 0.0889(2) 0.0205(9) Uani 1 1 d . . . . .
C21 C 0.1525(4) 0.2515(2) 0.0660(2) 0.0287(10) Uani 1 1 d . . . . .
H21A H 0.1997 0.2376 0.0144 0.043 Uiso 1 1 calc R U . . .
H21B H 0.0484 0.2418 0.0573 0.043 Uiso 1 1 calc R U . . .
H21C H 0.1914 0.2142 0.1115 0.043 Uiso 1 1 calc R U . . .
C22 C 0.1266(4) 0.4066(2) 0.0176(2) 0.0255(10) Uani 1 1 d . . . . .
H22A H 0.1562 0.4665 0.0304 0.038 Uiso 1 1 calc R U . . .
H22B H 0.0210 0.4035 0.0111 0.038 Uiso 1 1 calc R U . . .
H22C H 0.1677 0.3880 -0.0346 0.038 Uiso 1 1 calc R U . . .
C23 C 0.1066(4) 0.3716(3) 0.1680(2) 0.0256(10) Uani 1 1 d . . . . .
H23A H 0.1514 0.3399 0.2159 0.038 Uiso 1 1 calc R U . . .
H23B H 0.0040 0.3565 0.1613 0.038 Uiso 1 1 calc R U . . .
H23C H 0.1168 0.4343 0.1777 0.038 Uiso 1 1 calc R U . . .
O1 O 0.3951(3) 0.43693(17) 0.10492(15) 0.0231(6) Uani 1 1 d . . . . .
O2 O 0.4212(3) 0.30287(16) 0.14278(15) 0.0229(6) Uani 1 1 d . . . . .

loop_
_atom_site_aniso_label
_atom_site_aniso_U_11
_atom_site_aniso_U_22
_atom_site_aniso_U_33
_atom_site_aniso_U_23
_atom_site_aniso_U_13
_atom_site_aniso_U_12
Fe1 0.0183(3) 0.0229(3) 0.0161(3) 0.0005(2) 0.0001(2) -0.0005(3)
Cl1 0.0222(5) 0.0321(6) 0.0189(5) -0.0011(4) 0.0022(4) 0.0013(5)
Cl2 0.0235(6) 0.0310(6) 0.0172(5) 0.0016(4) 0.0022(4) 0.0026(5)
N1 0.0197(18) 0.0206(19) 0.0180(18) 0.0009(15) 0.0026(14) -0.0020(15)
N2 0.0157(17) 0.0201(19) 0.0151(17) -0.0001(14) 0.0023(13) 0.0013(14)
N3 0.0128(17) 0.0246(19) 0.0128(17) -0.0006(14) 0.0030(13) 0.0016(14)
N4 0.0197(18) 0.028(2) 0.0128(17) 0.0016(15) 0.0007(14) 0.0020(15)
N5 0.0179(18) 0.0242(19) 0.0123(17) -0.0009(14) 0.0001(14) 0.0011(15)
N6 0.028(2) 0.051(3) 0.029(2) 0.0067(18) 0.0002(17) 0.0045(18)
C1 0.020(2) 0.024(2) 0.019(2) -0.0018(18) 0.0050(17) -0.0035(18)
C2 0.029(2) 0.021(2) 0.026(2) -0.0028(19) 0.007(2) 0.0002(19)
C3 0.032(3) 0.019(2) 0.027(2) 0.0077(19) 0.001(2) 0.0034(19)
C4 0.019(2) 0.029(3) 0.019(2) 0.0031(19) 0.0018(17) 0.0039(19)
C5 0.019(2) 0.020(2) 0.017(2) 0.0006(17) 0.0028(17) -0.0013(18)
C6 0.018(2) 0.025(2) 0.013(2) 0.0004(17) 0.0069(17) 0.0028(18)
C7 0.020(2) 0.028(3) 0.012(2) -0.0008(18) 0.0041(17) -0.0018(19)
C8 0.016(2) 0.036(3) 0.012(2) 0.0040(18) 0.0001(17) 0.0038(19)
C9 0.017(2) 0.019(2) 0.011(2) -0.0004(17) -0.0029(16) -0.0045(17)
C10 0.040(3) 0.033(3) 0.027(2) -0.002(2) 0.005(2) -0.010(2)
C11 0.026(3) 0.057(3) 0.019(2) 0.000(2) -0.0009(19) -0.015(2)
C12 0.024(3) 0.058(3) 0.018(2) 0.015(2) -0.0027(19) 0.009(2)
C13 0.019(2) 0.021(2) 0.013(2) -0.0026(17) 0.0046(17) 0.0006(18)
C14 0.016(2) 0.021(2) 0.012(2) -0.0036(16) 0.0003(16) 0.0030(17)
C15 0.021(2) 0.028(3) 0.015(2) -0.0057(18) -0.0019(17) -0.0007(18)
C16 0.032(2) 0.020(2) 0.021(2) -0.0021(18) 0.0004(19) 0.0034(19)
C17 0.026(2) 0.028(3) 0.015(2) 0.0047(18) -0.0007(18) 0.0062(19)
C18 0.019(2) 0.024(2) 0.015(2) -0.0011(17) -0.0004(17) 0.0004(18)
C19 0.026(2) 0.024(2) 0.013(2) -0.0030(18) 0.0042(18) -0.004(2)
C20 0.018(2) 0.023(2) 0.021(2) 0.0041(18) 0.0033(17) -0.0022(18)
C21 0.026(2) 0.032(3) 0.028(2) 0.000(2) 0.0002(19) -0.010(2)
C22 0.021(2) 0.029(3) 0.026(2) 0.0016(19) -0.0013(18) 0.0026(19)
C23 0.021(2) 0.038(3) 0.018(2) 0.0000(19) 0.0033(18) 0.0030(19)
O1 0.0207(15) 0.0282(17) 0.0203(15) 0.0024(12) 0.0006(12) 0.0005(13)
O2 0.0176(15) 0.0215(16) 0.0293(16) 0.0033(13) -0.0025(12) 0.0035(12)

loop_
_atom_type_symbol
_atom_type_description
_atom_type_scat_dispersion_real
_atom_type_scat_dispersion_imag
_atom_type_scat_source
C C 0.0033 0.0016 'International Tables Vol C Tables 4.2.6.8 and 6.1.1.4'
H H 0.0000 0.0000 'International Tables Vol C Tables 4.2.6.8 and 6.1.1.4'
N N 0.0061 0.0033 'International Tables Vol C Tables 4.2.6.8 and 6.1.1.4'
O O 0.0106 0.0060 'International Tables Vol C Tables 4.2.6.8 and 6.1.1.4'
Cl Cl 0.1484 0.1585 'International Tables Vol C Tables 4.2.6.8 and 6.1.1.4'
Fe Fe 0.3463 0.8444 'International Tables Vol C Tables 4.2.6.8 and 6.1.1.4'

loop_
_geom_angle_atom_site_label_1
_geom_angle_atom_site_label_2
_geom_angle_atom_site_label_3
_geom_angle
_geom_angle_site_symmetry_1
_geom_angle_site_symmetry_3
_geom_angle_publ_flag
O1 Fe1 O2 60.87(9) . . ?
O1 Fe1 N2 147.02(11) . . ?
O2 Fe1 N2 150.30(10) . . ?
O1 Fe1 N3 77.73(10) . . ?
O2 Fe1 N3 138.54(10) . . ?
N2 Fe1 N3 70.65(10) . . ?
O1 Fe1 N1 140.79(11) . . ?
O2 Fe1 N1 80.01(10) . . ?
N2 Fe1 N1 71.09(11) . . ?
N3 Fe1 N1 141.44(10) . . ?
O1 Fe1 Cl1 96.28(7) . . ?
O2 Fe1 Cl1 94.12(7) . . ?
N2 Fe1 Cl1 91.88(8) . . ?
N3 Fe1 Cl1 88.14(8) . . ?
N1 Fe1 Cl1 88.50(8) . . ?
O1 Fe1 Cl2 87.50(7) . . ?
O2 Fe1 Cl2 89.31(7) . . ?
N2 Fe1 Cl2 83.95(8) . . ?
N3 Fe1 Cl2 90.89(8) . . ?
N1 Fe1 Cl2 89.71(8) . . ?
Cl1 Fe1 Cl2 175.80(4) . . ?
O1 Fe1 C19 30.78(10) . . ?
O2 Fe1 C19 30.27(10) . . ?
N2 Fe1 C19 169.59(11) . . ?
N3 Fe1 C19 108.47(12) . . ?
N1 Fe1 C19 110.02(12) . . ?
Cl1 Fe1 C19 98.48(9) . . ?
Cl2 Fe1 C19 85.70(9) . . ?
C1 N1 C5 116.5(3) . . ?
C1 N1 Fe1 125.8(2) . . ?
C5 N1 Fe1 117.7(2) . . ?
C13 N2 C6 116.0(3) . . ?
C13 N2 Fe1 122.4(2) . . ?
C6 N2 Fe1 121.4(2) . . ?
C18 N3 C14 116.8(3) . . ?
C18 N3 Fe1 125.5(2) . . ?
C14 N3 Fe1 117.7(2) . . ?
C6 N4 C7 115.4(3) . . ?
C13 N5 C7 114.2(3) . . ?
C12 N6 C8 114.2(4) . . ?
N1 C1 C2 123.2(4) . . ?
N1 C1 H1 118.4 . . ?
C2 C1 H1 118.4 . . ?
C3 C2 C1 118.9(4) . . ?
C3 C2 H2 120.6 . . ?
C1 C2 H2 120.6 . . ?
C4 C3 C2 119.2(4) . . ?
C4 C3 H3 120.4 . . ?
C2 C3 H3 120.4 . . ?
C3 C4 C5 118.0(4) . . ?
C3 C4 H4 121.0 . . ?
C5 C4 H4 121.0 . . ?
N1 C5 C4 124.1(3) . . ?
N1 C5 C6 114.0(3) . . ?
C4 C5 C6 121.8(3) . . ?
N4 C6 N2 123.8(3) . . ?
N4 C6 C5 120.6(3) . . ?
N2 C6 C5 115.6(3) . . ?
N4 C7 N5 125.3(3) . . ?
N4 C7 C8 118.3(3) . . ?
N5 C7 C8 116.4(3) . . ?
C9 C8 N6 124.8(3) . . ?
C9 C8 C7 119.3(3) . . ?
N6 C8 C7 115.9(4) . . ?
C8 C9 C10 118.3(4) . . ?
C8 C9 H9 120.9 . . ?
C10 C9 H9 120.9 . . ?
C9 C10 C11 121.0(4) . . ?
C9 C10 H10 119.5 . . ?
C11 C10 H10 119.5 . . ?
C10 C11 C12 118.3(4) . . ?
C10 C11 H11 120.8 . . ?
C12 C11 H11 120.8 . . ?
N6 C12 C11 123.4(4) . . ?
N6 C12 H12 118.3 . . ?
C11 C12 H12 118.3 . . ?
N2 C13 N5 125.3(3) . . ?
N2 C13 C14 115.3(3) . . ?
N5 C13 C14 119.4(3) . . ?
N3 C14 C15 123.8(3) . . ?
N3 C14 C13 113.6(3) . . ?
C15 C14 C13 122.6(3) . . ?
C14 C15 C16 119.0(3) . . ?
C14 C15 H15 120.5 . . ?
C16 C15 H15 120.5 . . ?
C17 C16 C15 117.4(4) . . ?
C17 C16 H16 121.3 . . ?
C15 C16 H16 121.3 . . ?
C16 C17 C18 120.2(3) . . ?
C16 C17 H17 119.9 . . ?
C18 C17 H17 119.9 . . ?
N3 C18 C17 122.6(3) . . ?
N3 C18 H18 118.7 . . ?
C17 C18 H18 118.7 . . ?
O2 C19 O1 118.0(3) . . ?
O2 C19 C20 122.0(3) . . ?
O1 C19 C20 119.5(3) . . ?
O2 C19 Fe1 60.21(19) . . ?
O1 C19 Fe1 58.34(18) . . ?
C20 C19 Fe1 166.4(3) . . ?
C23 C20 C22 109.0(3) . . ?
C23 C20 C21 111.1(3) . . ?
C22 C20 C21 110.7(3) . . ?
C23 C20 C19 104.9(3) . . ?
C22 C20 C19 110.9(3) . . ?
C21 C20 C19 110.1(3) . . ?
C20 C21 H21A 109.5 . . ?
C20 C21 H21B 109.5 . . ?
H21A C21 H21B 109.5 . . ?
C20 C21 H21C 109.5 . . ?
H21A C21 H21C 109.5 . . ?
H21B C21 H21C 109.5 . . ?
C20 C22 H22A 109.5 . . ?
C20 C22 H22B 109.5 . . ?
H22A C22 H22B 109.5 . . ?
C20 C22 H22C 109.5 . . ?
H22A C22 H22C 109.5 . . ?
H22B C22 H22C 109.5 . . ?
C20 C23 H23A 109.5 . . ?
C20 C23 H23B 109.5 . . ?
H23A C23 H23B 109.5 . . ?
C20 C23 H23C 109.5 . . ?
H23A C23 H23C 109.5 . . ?
H23B C23 H23C 109.5 . . ?
C19 O1 Fe1 90.9(2) . . ?
C19 O2 Fe1 89.5(2) . . ?

loop_
_geom_bond_atom_site_label_1
_geom_bond_atom_site_label_2
_geom_bond_distance
_geom_bond_site_symmetry_2
_geom_bond_publ_flag
Fe1 O1 2.110(2) . ?
Fe1 O2 2.151(2) . ?
Fe1 N2 2.170(3) . ?
Fe1 N3 2.290(3) . ?
Fe1 N1 2.293(3) . ?
Fe1 Cl1 2.3000(11) . ?
Fe1 Cl2 2.3415(11) . ?
Fe1 C19 2.479(4) . ?
N1 C1 1.320(4) . ?
N1 C5 1.356(4) . ?
N2 C13 1.320(4) . ?
N2 C6 1.349(4) . ?
N3 C18 1.337(4) . ?
N3 C14 1.354(4) . ?
N4 C6 1.329(4) . ?
N4 C7 1.335(5) . ?
N5 C13 1.335(4) . ?
N5 C7 1.348(4) . ?
N6 C12 1.370(5) . ?
N6 C8 1.378(5) . ?
C1 C2 1.395(5) . ?
C1 H1 0.9500 . ?
C2 C3 1.374(5) . ?
C2 H2 0.9500 . ?
C3 C4 1.373(5) . ?
C3 H3 0.9500 . ?
C4 C5 1.377(5) . ?
C4 H4 0.9500 . ?
C5 C6 1.462(5) . ?
C7 C8 1.494(5) . ?
C8 C9 1.345(5) . ?
C9 C10 1.352(5) . ?
C9 H9 0.9500 . ?
C10 C11 1.363(5) . ?
C10 H10 0.9500 . ?
C11 C12 1.370(6) . ?
C11 H11 0.9500 . ?
C12 H12 0.9500 . ?
C13 C14 1.475(5) . ?
C14 C15 1.368(5) . ?
C15 C16 1.394(5) . ?
C15 H15 0.9500 . ?
C16 C17 1.380(5) . ?
C16 H16 0.9500 . ?
C17 C18 1.383(5) . ?
C17 H17 0.9500 . ?
C18 H18 0.9500 . ?
C19 O2 1.249(4) . ?
C19 O1 1.268(4) . ?
C19 C20 1.535(5) . ?
C20 C23 1.523(5) . ?
C20 C22 1.527(5) . ?
C20 C21 1.530(5) . ?
C21 H21A 0.9800 . ?
C21 H21B 0.9800 . ?
C21 H21C 0.9800 . ?
C22 H22A 0.9800 . ?
C22 H22B 0.9800 . ?
C22 H22C 0.9800 . ?
C23 H23A 0.9800 . ?
C23 H23B 0.9800 . ?
C23 H23C 0.9800 . ?
